data_4125786
loop_
_publ_author_name
'Ro\,sca, Drago\,s-Adrian'
'Radkowski, Karin'
'Wolf, Larry M.'
'Wagh, Minal'
'Goddard, Richard'
'Thiel, Walter'
'F\"urstner, Alois'

_publ_section_title
;
 Ruthenium-Catalyzed Alkyne trans-Hydrometalation: Mechanistic Insights
 and Preparative Implications.
;
_journal_issue 6
_journal_name_full 'Journal of the American Chemical Society'
_journal_page_first 2443
_journal_page_last 2455
_journal_paper_doi 10.1021/jacs.6b12517
_journal_volume 139
_journal_year 2017
_chemical_compound_source pentane
_chemical_formula_moiety 'C16 H25 Cl O Ru'
_chemical_formula_sum 'C16 H25 Cl O Ru'
_chemical_formula_weight 369.88
_chemical_name_systematic
;
 pentamethylcyclopentadienyl-chloro-2-hydroxy-3-hexyne-ruthenium(ii)
;
_space_group_crystal_system monoclinic
_space_group_IT_number 14
_space_group_name_Hall '-P 2yn'
_space_group_name_H-M_alt 'P 1 21/n 1'
_symmetry_space_group_name_Hall '-P 2yn'
_symmetry_space_group_name_H-M 'P 1 21/n 1'
_atom_sites_solution_hydrogens mixed
_atom_sites_solution_primary direct
_atom_sites_solution_secondary difmap
_audit_block_code ROD-RA-266_100K_9911
_audit_creation_date 2016-03-11
_audit_creation_method SHELXL-2014/7
_cell_angle_alpha 90
_cell_angle_beta 99.954(6)
_cell_angle_gamma 90
_cell_formula_units_Z 4
_cell_length_a 8.3798(3)
_cell_length_b 15.161(2)
_cell_length_c 13.0046(9)
_cell_measurement_reflns_used 44560
_cell_measurement_temperature 100(2)
_cell_measurement_theta_max 33.9984
_cell_measurement_theta_min 2.6875
_cell_volume 1627.3(3)
_computing_cell_refinement 'REVALCCD V. 1.6, 2008'
_computing_data_collection 'DATCOL (Bruker AXS, 2006)'
_computing_data_reduction 'REVALCCD V. 1.6, 2008'
_computing_molecular_graphics 'DIAMOND (Crystal Impact GbR, 1997-2013)'
_computing_structure_refinement 'SHELXL (Sheldrick, 2013)'
_computing_structure_solution 'SHELXT (Sheldrick, 2015)'
_diffrn_ambient_temperature 100(2)
_diffrn_detector_area_resol_mean 18.02
_diffrn_measured_fraction_theta_full 0.996
_diffrn_measured_fraction_theta_max 0.998
_diffrn_measurement_device_type 'Bruker AXS Enraf-Nonius KappaCCD'
_diffrn_measurement_method 'CCD \f- and \w-scans'
_diffrn_radiation_monochromator 'Incoatec Helios focusing multilayer optics'
_diffrn_radiation_source '0.2 x 2mm^2^ focus rotating anode'
_diffrn_radiation_type MoK\a
_diffrn_radiation_wavelength 0.71073
_diffrn_reflns_av_R_equivalents 0.0757
_diffrn_reflns_av_unetI/netI 0.0529
_diffrn_reflns_Laue_measured_fraction_full 0.996
_diffrn_reflns_Laue_measured_fraction_max 0.998
_diffrn_reflns_limit_h_max 13
_diffrn_reflns_limit_h_min -13
_diffrn_reflns_limit_k_max 23
_diffrn_reflns_limit_k_min -23
_diffrn_reflns_limit_l_max 20
_diffrn_reflns_limit_l_min -20
_diffrn_reflns_number 41215
_diffrn_reflns_point_group_measured_fraction_full 0.996
_diffrn_reflns_point_group_measured_fraction_max 0.998
_diffrn_reflns_theta_full 25.242
_diffrn_reflns_theta_max 33.998
_diffrn_reflns_theta_min 3.913
_exptl_absorpt_coefficient_mu 1.118
_exptl_absorpt_correction_T_max 0.96860
_exptl_absorpt_correction_T_min 0.83733
_exptl_absorpt_correction_type gaussian
_exptl_absorpt_process_details 'SADABS (Bruker AXS, 2012)'
_exptl_crystal_colour red
_exptl_crystal_density_diffrn 1.510
_exptl_crystal_description needle
_exptl_crystal_F_000 760
_exptl_crystal_size_max 0.270
_exptl_crystal_size_mid 0.036
_exptl_crystal_size_min 0.030
_refine_diff_density_max 0.669
_refine_diff_density_min -1.285
_refine_diff_density_rms 0.130
_refine_ls_extinction_method none
_refine_ls_goodness_of_fit_ref 1.042
_refine_ls_hydrogen_treatment mixed
_refine_ls_matrix_type full
_refine_ls_number_parameters 183
_refine_ls_number_reflns 6627
_refine_ls_number_restraints 0
_refine_ls_restrained_S_all 1.042
_refine_ls_R_factor_all 0.0639
_refine_ls_R_factor_gt 0.0393
_refine_ls_shift/su_max 0.001
_refine_ls_shift/su_mean 0.000
_refine_ls_structure_factor_coef Fsqd
_refine_ls_weighting_details 'w=1/[\s^2^(Fo^2^)+(0.0257P)^2^+1.8838P] where P=(Fo^2^+2Fc^2^)/3'
_refine_ls_weighting_scheme calc
_refine_ls_wR_factor_gt 0.0745
_refine_ls_wR_factor_ref 0.0831
_reflns_Friedel_coverage 0.000
_reflns_number_gt 5075
_reflns_number_total 6627
_reflns_threshold_expression 'I > 2\s(I)'
_cod_data_source_file ja6b12517_si_003.cif
_cod_data_source_block 8_mon
_cod_database_code 4125786
_shelx_shelxl_version_number 2014/7
_shelx_space_group_comment
;
The symmetry employed for this shelxl refinement is uniquely defined
by the following loop, which should always be used as a source of
symmetry information in preference to the above space-group names.
They are only intended as comments.
;
_shelx_estimated_absorpt_t_min 0.752
_shelx_estimated_absorpt_t_max 0.967

loop_
_space_group_symop_operation_xyz
'x, y, z'
'-x+1/2, y+1/2, -z+1/2'
'-x, -y, -z'
'x-1/2, -y-1/2, z-1/2'

loop_
_atom_site_label
_atom_site_type_symbol
_atom_site_fract_x
_atom_site_fract_y
_atom_site_fract_z
_atom_site_U_iso_or_equiv
_atom_site_adp_type
_atom_site_occupancy
_atom_site_site_symmetry_order
_atom_site_calc_flag
_atom_site_refinement_flags_posn
_atom_site_refinement_flags_adp
C1 C 0.6863(3) 0.41264(14) 0.39182(17) 0.0172(4) Uani 1 1 d . .
C2 C 0.8265(3) 0.37850(14) 0.41061(17) 0.0172(4) Uani 1 1 d . .
C3 C 0.9986(3) 0.38196(16) 0.39642(19) 0.0213(4) Uani 1 1 d . .
H3A H 1.0182 0.3345 0.3479 0.026 Uiso 1 1 calc R U
H3B H 1.0691 0.3707 0.4644 0.026 Uiso 1 1 calc R U
C4 C 0.5724(3) 0.48232(14) 0.34149(17) 0.0177(4) Uani 1 1 d . .
H4 H 0.4900 0.4950 0.3867 0.021 Uiso 1 1 calc R U
C5 C 0.4871(3) 0.45189(17) 0.23469(18) 0.0254(5) Uani 1 1 d . .
H5A H 0.4231 0.3990 0.2425 0.038 Uiso 1 1 calc R U
H5B H 0.5679 0.4383 0.1908 0.038 Uiso 1 1 calc R U
H5C H 0.4153 0.4988 0.2020 0.038 Uiso 1 1 calc R U
C6 C 1.0451(3) 0.47043(16) 0.3537(2) 0.0235(5) Uani 1 1 d . .
H6A H 1.0417 0.5165 0.4060 0.035 Uiso 1 1 calc R U
H6B H 0.9686 0.4849 0.2900 0.035 Uiso 1 1 calc R U
H6C H 1.1549 0.4665 0.3375 0.035 Uiso 1 1 calc R U
C7 C 0.8432(3) 0.19083(14) 0.50736(16) 0.0177(4) Uani 1 1 d . .
C8 C 0.6788(3) 0.15823(15) 0.49937(17) 0.0200(4) Uani 1 1 d . .
C9 C 0.6152(3) 0.19256(16) 0.58617(18) 0.0201(4) Uani 1 1 d . .
C10 C 0.7300(3) 0.25190(15) 0.64170(17) 0.0177(4) Uani 1 1 d . .
C11 C 0.8758(3) 0.24759(14) 0.59584(16) 0.0162(4) Uani 1 1 d . .
C12 C 0.9620(3) 0.15856(17) 0.44129(19) 0.0250(5) Uani 1 1 d . .
H12A H 1.0027 0.1003 0.4659 0.038 Uiso 1 1 calc R U
H12B H 1.0527 0.2000 0.4465 0.038 Uiso 1 1 calc R U
H12C H 0.9079 0.1543 0.3684 0.038 Uiso 1 1 calc R U
C13 C 0.6011(4) 0.09244(17) 0.4213(2) 0.0308(6) Uani 1 1 d . .
H13A H 0.4833 0.1005 0.4095 0.046 Uiso 1 1 calc R U
H13B H 0.6279 0.0327 0.4477 0.046 Uiso 1 1 calc R U
H13C H 0.6411 0.1008 0.3555 0.046 Uiso 1 1 calc R U
C14 C 0.4506(3) 0.17218(19) 0.6101(2) 0.0301(6) Uani 1 1 d . .
H14A H 0.4156 0.2203 0.6514 0.045 Uiso 1 1 calc R U
H14B H 0.4550 0.1171 0.6499 0.045 Uiso 1 1 calc R U
H14C H 0.3734 0.1658 0.5447 0.045 Uiso 1 1 calc R U
C15 C 0.7129(3) 0.30488(17) 0.73639(18) 0.0239(5) Uani 1 1 d . .
H15A H 0.7516 0.2701 0.7993 0.036 Uiso 1 1 calc R U
H15B H 0.5988 0.3202 0.7341 0.036 Uiso 1 1 calc R U
H15C H 0.7773 0.3590 0.7378 0.036 Uiso 1 1 calc R U
C16 C 1.0367(3) 0.28477(15) 0.64529(19) 0.0208(4) Uani 1 1 d . .
H16A H 1.0766 0.2531 0.7103 0.031 Uiso 1 1 calc R U
H16B H 1.0244 0.3475 0.6605 0.031 Uiso 1 1 calc R U
H16C H 1.1141 0.2781 0.5973 0.031 Uiso 1 1 calc R U
Cl1 Cl 0.39629(7) 0.33937(4) 0.46291(4) 0.02032(11) Uani 1 1 d . .
O1 O 0.6597(2) 0.56201(11) 0.32706(14) 0.0230(3) Uani 1 1 d . .
H1 H 0.669(4) 0.590(3) 0.381(3) 0.049(11) Uiso 1 1 d . .
Ru1 Ru 0.67903(2) 0.30171(2) 0.48414(2) 0.01391(5) Uani 1 1 d . .

loop_
_atom_site_aniso_label
_atom_site_aniso_U_11
_atom_site_aniso_U_22
_atom_site_aniso_U_33
_atom_site_aniso_U_23
_atom_site_aniso_U_13
_atom_site_aniso_U_12
C1 0.0203(10) 0.0159(9) 0.0158(9) 0.0016(7) 0.0037(8) -0.0007(8)
C2 0.0190(10) 0.0175(9) 0.0153(9) 0.0028(7) 0.0034(8) 0.0016(8)
C3 0.0193(11) 0.0210(11) 0.0253(11) 0.0072(8) 0.0086(9) 0.0033(8)
C4 0.0170(10) 0.0156(9) 0.0201(10) 0.0031(8) 0.0018(8) 0.0017(8)
C5 0.0306(13) 0.0224(11) 0.0212(11) 0.0004(9) -0.0014(9) 0.0027(10)
C6 0.0216(11) 0.0221(11) 0.0285(12) 0.0057(9) 0.0090(9) 0.0004(9)
C7 0.0209(11) 0.0160(9) 0.0162(9) 0.0021(7) 0.0036(8) 0.0035(8)
C8 0.0236(11) 0.0158(9) 0.0187(10) 0.0029(8) -0.0011(9) -0.0024(9)
C9 0.0182(10) 0.0209(10) 0.0207(10) 0.0064(8) 0.0016(8) -0.0006(9)
C10 0.0172(10) 0.0197(10) 0.0165(9) 0.0040(8) 0.0041(8) 0.0020(8)
C11 0.0164(10) 0.0156(9) 0.0164(9) 0.0025(7) 0.0020(8) 0.0026(7)
C12 0.0329(13) 0.0226(11) 0.0215(11) 0.0009(9) 0.0101(10) 0.0067(10)
C13 0.0426(16) 0.0206(11) 0.0261(12) 0.0002(9) -0.0034(11) -0.0075(11)
C14 0.0221(12) 0.0341(13) 0.0341(14) 0.0146(11) 0.0051(10) -0.0038(10)
C15 0.0279(12) 0.0283(12) 0.0166(9) 0.0009(9) 0.0064(9) 0.0032(10)
C16 0.0179(11) 0.0202(11) 0.0229(10) 0.0049(8) -0.0002(8) -0.0013(8)
Cl1 0.0147(2) 0.0213(3) 0.0249(3) 0.0016(2) 0.0033(2) 0.00078(19)
O1 0.0262(9) 0.0175(8) 0.0252(9) 0.0035(7) 0.0044(7) -0.0017(7)
Ru1 0.01384(8) 0.01449(7) 0.01325(7) 0.00135(6) 0.00191(5) 0.00019(7)

loop_
_atom_type_symbol
_atom_type_description
_atom_type_scat_dispersion_real
_atom_type_scat_dispersion_imag
_atom_type_scat_source
C C 0.0033 0.0016 'International Tables Vol C Tables 4.2.6.8 and 6.1.1.4'
H H 0.0000 0.0000 'International Tables Vol C Tables 4.2.6.8 and 6.1.1.4'
Cl Cl 0.1484 0.1585 'International Tables Vol C Tables 4.2.6.8 and 6.1.1.4'
O O 0.0106 0.0060 'International Tables Vol C Tables 4.2.6.8 and 6.1.1.4'
Ru Ru -1.2594 0.8363 'International Tables Vol C Tables 4.2.6.8 and 6.1.1.4'

loop_
_exptl_crystal_face_index_h
_exptl_crystal_face_index_k
_exptl_crystal_face_index_l
_exptl_crystal_face_perp_dist
1.00 0.00 0.00 0.1400
-1.00 0.00 0.00 0.1300
0.00 0.00 -1.00 0.0150
0.00 0.00 1.00 0.0150
0.00 -1.00 0.00 0.0180
0.00 1.00 0.00 0.0180

loop_
_geom_angle_atom_site_label_1
_geom_angle_atom_site_label_2
_geom_angle_atom_site_label_3
_geom_angle
C2 C1 C4 150.7(2)
C2 C1 Ru1 71.12(14)
C4 C1 Ru1 138.19(16)
C1 C2 C3 148.0(2)
C1 C2 Ru1 73.07(14)
C3 C2 Ru1 138.93(16)
C2 C3 C6 112.98(19)
C2 C3 H3A 109.0
C6 C3 H3A 109.0
C2 C3 H3B 109.0
C6 C3 H3B 109.0
H3A C3 H3B 107.8
O1 C4 C1 110.43(18)
O1 C4 C5 107.74(18)
C1 C4 C5 110.44(19)
O1 C4 H4 109.4
C1 C4 H4 109.4
C5 C4 H4 109.4
C4 C5 H5A 109.5
C4 C5 H5B 109.5
H5A C5 H5B 109.5
C4 C5 H5C 109.5
H5A C5 H5C 109.5
H5B C5 H5C 109.5
C3 C6 H6A 109.5
C3 C6 H6B 109.5
H6A C6 H6B 109.5
C3 C6 H6C 109.5
H6A C6 H6C 109.5
H6B C6 H6C 109.5
C11 C7 C8 108.12(19)
C11 C7 C12 127.2(2)
C8 C7 C12 124.2(2)
C11 C7 Ru1 70.82(12)
C8 C7 Ru1 71.41(13)
C12 C7 Ru1 129.89(15)
C9 C8 C7 107.38(19)
C9 C8 C13 127.2(2)
C7 C8 C13 125.1(2)
C9 C8 Ru1 73.42(13)
C7 C8 Ru1 69.60(12)
C13 C8 Ru1 127.73(16)
C10 C9 C8 108.7(2)
C10 C9 C14 126.3(2)
C8 C9 C14 124.9(2)
C10 C9 Ru1 67.89(12)
C8 C9 Ru1 68.99(12)
C14 C9 Ru1 126.68(17)
C9 C10 C11 107.88(19)
C9 C10 C15 127.2(2)
C11 C10 C15 124.7(2)
C9 C10 Ru1 74.52(13)
C11 C10 Ru1 70.59(12)
C15 C10 Ru1 124.20(16)
C7 C11 C10 107.6(2)
C7 C11 C16 127.3(2)
C10 C11 C16 124.4(2)
C7 C11 Ru1 70.68(12)
C10 C11 Ru1 70.15(12)
C16 C11 Ru1 132.08(15)
C7 C12 H12A 109.5
C7 C12 H12B 109.5
H12A C12 H12B 109.5
C7 C12 H12C 109.5
H12A C12 H12C 109.5
H12B C12 H12C 109.5
C8 C13 H13A 109.5
C8 C13 H13B 109.5
H13A C13 H13B 109.5
C8 C13 H13C 109.5
H13A C13 H13C 109.5
H13B C13 H13C 109.5
C9 C14 H14A 109.5
C9 C14 H14B 109.5
H14A C14 H14B 109.5
C9 C14 H14C 109.5
H14A C14 H14C 109.5
H14B C14 H14C 109.5
C10 C15 H15A 109.5
C10 C15 H15B 109.5
H15A C15 H15B 109.5
C10 C15 H15C 109.5
H15A C15 H15C 109.5
H15B C15 H15C 109.5
C11 C16 H16A 109.5
C11 C16 H16B 109.5
H16A C16 H16B 109.5
C11 C16 H16C 109.5
H16A C16 H16C 109.5
H16B C16 H16C 109.5
C4 O1 H1 107(3)
C2 Ru1 C1 35.81(9)
C2 Ru1 C10 127.26(9)
C1 Ru1 C10 144.44(9)
C2 Ru1 C7 94.96(8)
C1 Ru1 C7 129.08(8)
C10 Ru1 C7 65.02(8)
C2 Ru1 C11 94.45(9)
C1 Ru1 C11 126.98(9)
C10 Ru1 C11 39.25(8)
C7 Ru1 C11 38.50(8)
C2 Ru1 C8 128.14(9)
C1 Ru1 C8 149.41(8)
C10 Ru1 C8 64.42(8)
C7 Ru1 C8 38.99(9)
C11 Ru1 C8 64.76(8)
C2 Ru1 C9 156.81(9)
C1 Ru1 C9 167.16(9)
C10 Ru1 C9 37.60(9)
C7 Ru1 C9 63.52(8)
C11 Ru1 C9 63.55(8)
C8 Ru1 C9 37.59(9)
C2 Ru1 Cl1 118.21(6)
C1 Ru1 Cl1 82.42(6)
C10 Ru1 Cl1 102.81(6)
C7 Ru1 Cl1 142.31(6)
C11 Ru1 Cl1 142.06(6)
C8 Ru1 Cl1 103.33(7)
C9 Ru1 Cl1 84.97(6)

loop_
_geom_bond_atom_site_label_1
_geom_bond_atom_site_label_2
_geom_bond_distance
C1 C2 1.268(3)
C1 C4 1.497(3)
C1 Ru1 2.073(2)
C2 C3 1.486(3)
C2 Ru1 2.051(2)
C3 C6 1.528(3)
C3 H3A 0.9900
C3 H3B 0.9900
C4 O1 1.441(3)
C4 C5 1.520(3)
C4 H4 1.0000
C5 H5A 0.9800
C5 H5B 0.9800
C5 H5C 0.9800
C6 H6A 0.9800
C6 H6B 0.9800
C6 H6C 0.9800
C7 C11 1.425(3)
C7 C8 1.450(3)
C7 C12 1.505(3)
C7 Ru1 2.160(2)
C8 C9 1.427(3)
C8 C13 1.490(3)
C8 Ru1 2.184(2)
C9 C10 1.420(3)
C9 C14 1.498(3)
C9 Ru1 2.243(2)
C10 C11 1.450(3)
C10 C15 1.498(3)
C10 Ru1 2.156(2)
C11 C16 1.500(3)
C11 Ru1 2.162(2)
C12 H12A 0.9800
C12 H12B 0.9800
C12 H12C 0.9800
C13 H13A 0.9800
C13 H13B 0.9800
C13 H13C 0.9800
C14 H14A 0.9800
C14 H14B 0.9800
C14 H14C 0.9800
C15 H15A 0.9800
C15 H15B 0.9800
C15 H15C 0.9800
C16 H16A 0.9800
C16 H16B 0.9800
C16 H16C 0.9800
Cl1 Ru1 2.4062(6)
O1 H1 0.81(4)
